data_4119434
loop_
_publ_author_name
'Xiaobo Pan'
'Xiaoyu Chen'
'Tao Li'
'Yizhi Li'
'Xinping Wang'

_publ_section_title
;
 Isolation and X-ray Crystal Structures of Triarylphosphine Radical
 Cations
;
_journal_name_full 'Journal of the American Chemical Society'
_journal_page_first 3414
_journal_page_last 3417
_journal_paper_doi 10.1021/ja4012113
_journal_volume 135
_journal_year 2013
_chemical_formula_moiety 'C39 H57 P'
_chemical_formula_sum 'C39 H57 P'
_chemical_formula_weight 556.82
_chemical_name_systematic
; 
 ? 
;
_space_group_IT_number 14
_symmetry_cell_setting monoclinic
_symmetry_space_group_name_Hall '-P 2yn'
_symmetry_space_group_name_H-M 'P 1 21/n 1'
_atom_sites_solution_hydrogens geom
_atom_sites_solution_primary direct
_atom_sites_solution_secondary difmap
_audit_creation_method SHELXL-97
_cell_angle_alpha 90.00
_cell_angle_beta 98.712(3)
_cell_angle_gamma 90.00
_cell_formula_units_Z 4
_cell_length_a 10.0401(13)
_cell_length_b 16.8060(15)
_cell_length_c 21.5873(14)
_cell_measurement_temperature 123(2)
_cell_volume 3600.5(6)
_computing_cell_refinement 'Bruker SAINT'
_computing_data_collection 'Bruker APEX II'
_computing_data_reduction 'Bruker SAINT'
_computing_molecular_graphics 'Bruker SHELXTL'
_computing_publication_material 'Bruker SHELXTL'
_computing_structure_refinement 'SHELXS-97 (Sheldrick, 2008)'
_computing_structure_solution 'SHELXS-97 (Sheldrick, 2008)'
_diffrn_ambient_temperature 123(2)
_diffrn_measured_fraction_theta_full 1.000
_diffrn_measured_fraction_theta_max 1.000
_diffrn_measurement_device_type 'Bruker APEX II CCD'
_diffrn_measurement_method '\f and \w scans'
_diffrn_radiation_monochromator graphite
_diffrn_radiation_source 'fine-focus sealed tube'
_diffrn_radiation_type MoK\a
_diffrn_radiation_wavelength 0.71073
_diffrn_reflns_av_R_equivalents 0.0580
_diffrn_reflns_av_sigmaI/netI 0.0677
_diffrn_reflns_limit_h_max 12
_diffrn_reflns_limit_h_min -12
_diffrn_reflns_limit_k_max 19
_diffrn_reflns_limit_k_min -20
_diffrn_reflns_limit_l_max 26
_diffrn_reflns_limit_l_min -25
_diffrn_reflns_number 29296
_diffrn_reflns_theta_full 26.00
_diffrn_reflns_theta_max 26.00
_diffrn_reflns_theta_min 1.54
_exptl_absorpt_coefficient_mu 0.099
_exptl_absorpt_correction_T_max 0.984
_exptl_absorpt_correction_T_min 0.967
_exptl_absorpt_correction_type multi-scan
_exptl_absorpt_process_details 'SADABS (Sheldrick, 1997)'
_exptl_crystal_colour colorless
_exptl_crystal_density_diffrn 1.027
_exptl_crystal_description block
_exptl_crystal_F_000 1224
_exptl_crystal_size_max 0.34
_exptl_crystal_size_mid 0.29
_exptl_crystal_size_min 0.16
_refine_diff_density_max 0.249
_refine_diff_density_min -0.258
_refine_diff_density_rms 0.067
_refine_ls_extinction_method none
_refine_ls_goodness_of_fit_ref 1.017
_refine_ls_hydrogen_treatment constr
_refine_ls_matrix_type full
_refine_ls_number_parameters 376
_refine_ls_number_reflns 7086
_refine_ls_number_restraints 0
_refine_ls_restrained_S_all 1.017
_refine_ls_R_factor_all 0.0747
_refine_ls_R_factor_gt 0.0615
_refine_ls_shift/su_max 0.000
_refine_ls_shift/su_mean 0.000
_refine_ls_structure_factor_coef Fsqd
_refine_ls_weighting_details 'calc w=1/[\s^2^(Fo^2^)+(0.0600P)^2^+1.2200P] where P=(Fo^2^+2Fc^2^)/3'
_refine_ls_weighting_scheme calc
_refine_ls_wR_factor_gt 0.1506
_refine_ls_wR_factor_ref 0.1527
_reflns_number_gt 4659
_reflns_number_total 7086
_reflns_threshold_expression >2sigma(I)
_cod_data_source_file ja4012113_si_005.cif
_cod_data_source_block 1
_cod_database_code 4119434

loop_
_symmetry_equiv_pos_as_xyz
'x, y, z'
'-x+1/2, y+1/2, -z+1/2'
'-x, -y, -z'
'x-1/2, -y-1/2, z-1/2'

loop_
_atom_site_label
_atom_site_type_symbol
_atom_site_fract_x
_atom_site_fract_y
_atom_site_fract_z
_atom_site_U_iso_or_equiv
_atom_site_adp_type
_atom_site_occupancy
_atom_site_symmetry_multiplicity
_atom_site_calc_flag
_atom_site_refinement_flags
C1 C 0.4325(2) 0.51756(13) 0.18975(10) 0.0362(5) Uani 1 1 d .
C2 C 0.5474(2) 0.48863(14) 0.22938(11) 0.0449(6) Uani 1 1 d .
C3 C 0.6267(2) 0.42977(14) 0.20750(11) 0.0472(6) Uani 1 1 d .
H3 H 0.7033 0.4104 0.2345 0.057 Uiso 1 1 calc R
C4 C 0.5970(2) 0.39874(14) 0.14761(12) 0.0467(6) Uani 1 1 d .
C5 C 0.4823(2) 0.42528(13) 0.11067(11) 0.0442(6) Uani 1 1 d .
H5 H 0.4602 0.4039 0.0697 0.053 Uiso 1 1 calc R
C6 C 0.3972(2) 0.48182(13) 0.13037(10) 0.0408(5) Uani 1 1 d .
C7 C 0.5861(2) 0.51597(14) 0.29605(11) 0.0460(6) Uani 1 1 d .
H7 H 0.5172 0.5559 0.3046 0.055 Uiso 1 1 calc R
C8 C 0.5841(3) 0.44852(16) 0.34328(12) 0.0563(7) Uani 1 1 d .
H8A H 0.4906 0.4342 0.3461 0.084 Uiso 1 1 calc R
H8B H 0.6294 0.4659 0.3845 0.084 Uiso 1 1 calc R
H8C H 0.6312 0.4021 0.3296 0.084 Uiso 1 1 calc R
C9 C 0.7230(3) 0.55752(16) 0.30721(12) 0.0582(7) Uani 1 1 d .
H9A H 0.7935 0.5198 0.3001 0.087 Uiso 1 1 calc R
H9B H 0.7409 0.5770 0.3505 0.087 Uiso 1 1 calc R
H9C H 0.7224 0.6025 0.2782 0.087 Uiso 1 1 calc R
C10 C 0.2671(2) 0.49735(13) 0.08742(10) 0.0401(5) Uani 1 1 d .
H10 H 0.2125 0.5340 0.1100 0.048 Uiso 1 1 calc R
C11 C 0.1857(2) 0.42102(14) 0.07385(11) 0.0481(6) Uani 1 1 d .
H11A H 0.2251 0.3889 0.0434 0.072 Uiso 1 1 calc R
H11B H 0.0923 0.4344 0.0567 0.072 Uiso 1 1 calc R
H11C H 0.1873 0.3907 0.1127 0.072 Uiso 1 1 calc R
C12 C 0.2861(2) 0.53815(15) 0.02620(11) 0.0480(6) Uani 1 1 d .
H12A H 0.3444 0.5848 0.0354 0.072 Uiso 1 1 calc R
H12B H 0.1982 0.5550 0.0040 0.072 Uiso 1 1 calc R
H12C H 0.3278 0.5009 0.0000 0.072 Uiso 1 1 calc R
C13 C 0.6865(2) 0.33744(14) 0.12331(12) 0.0487(6) Uani 1 1 d .
H13 H 0.6590 0.3341 0.0769 0.058 Uiso 1 1 calc R
C14 C 0.8357(2) 0.36110(16) 0.13529(13) 0.0533(7) Uani 1 1 d .
H14A H 0.8455 0.4121 0.1575 0.080 Uiso 1 1 calc R
H14B H 0.8695 0.3661 0.0952 0.080 Uiso 1 1 calc R
H14C H 0.8874 0.3202 0.1609 0.080 Uiso 1 1 calc R
C15 C 0.6650(3) 0.25632(15) 0.15001(13) 0.0579(7) Uani 1 1 d .
H15A H 0.6833 0.2587 0.1959 0.087 Uiso 1 1 calc R
H15B H 0.7261 0.2180 0.1348 0.087 Uiso 1 1 calc R
H15C H 0.5715 0.2396 0.1367 0.087 Uiso 1 1 calc R
C16 C 0.2784(2) 0.66937(13) 0.14969(10) 0.0400(5) Uani 1 1 d .
C17 C 0.3645(2) 0.71547(13) 0.11800(11) 0.0402(5) Uani 1 1 d .
C18 C 0.3091(2) 0.76938(14) 0.07200(11) 0.0458(6) Uani 1 1 d .
H18 H 0.3674 0.7995 0.0503 0.055 Uiso 1 1 calc R
C19 C 0.1714(2) 0.77990(14) 0.05729(12) 0.0481(6) Uani 1 1 d .
C20 C 0.0892(2) 0.73455(14) 0.08773(11) 0.0464(6) Uani 1 1 d .
H20 H -0.0056 0.7408 0.0773 0.056 Uiso 1 1 calc R
C21 C 0.1393(2) 0.67911(13) 0.13379(11) 0.0405(5) Uani 1 1 d .
C22 C 0.0345(2) 0.63169(14) 0.16088(11) 0.0431(6) Uani 1 1 d .
H22 H 0.0826 0.5902 0.1890 0.052 Uiso 1 1 calc R
C23 C -0.0421(2) 0.68482(15) 0.20071(12) 0.0522(6) Uani 1 1 d .
H23A H 0.0222 0.7151 0.2303 0.078 Uiso 1 1 calc R
H23B H -0.0981 0.6518 0.2239 0.078 Uiso 1 1 calc R
H23C H -0.0996 0.7217 0.1735 0.078 Uiso 1 1 calc R
C24 C -0.0631(2) 0.58892(15) 0.11031(12) 0.0519(6) Uani 1 1 d .
H24A H -0.1126 0.6283 0.0823 0.078 Uiso 1 1 calc R
H24B H -0.1268 0.5572 0.1302 0.078 Uiso 1 1 calc R
H24C H -0.0122 0.5539 0.0861 0.078 Uiso 1 1 calc R
C25 C 0.5155(2) 0.71049(13) 0.13151(11) 0.0425(6) Uani 1 1 d .
H25 H 0.5396 0.6640 0.1599 0.051 Uiso 1 1 calc R
C26 C 0.5741(2) 0.78577(15) 0.16599(12) 0.0547(7) Uani 1 1 d .
H26A H 0.5586 0.8316 0.1378 0.082 Uiso 1 1 calc R
H26B H 0.6711 0.7788 0.1793 0.082 Uiso 1 1 calc R
H26C H 0.5298 0.7948 0.2028 0.082 Uiso 1 1 calc R
C27 C 0.5811(2) 0.69772(16) 0.07252(12) 0.0531(6) Uani 1 1 d .
H27A H 0.5571 0.6449 0.0551 0.080 Uiso 1 1 calc R
H27B H 0.6792 0.7017 0.0834 0.080 Uiso 1 1 calc R
H27C H 0.5488 0.7385 0.0413 0.080 Uiso 1 1 calc R
C28 C 0.1165(3) 0.84008(15) 0.00777(13) 0.0566(7) Uani 1 1 d .
H28 H 0.1777 0.8266 -0.0232 0.068 Uiso 1 1 calc R
C29 C -0.0134(3) 0.81941(17) -0.03270(12) 0.0620(8) Uani 1 1 d .
H29A H 0.0055 0.7924 -0.0706 0.093 Uiso 1 1 calc R
H29B H -0.0647 0.8682 -0.0444 0.093 Uiso 1 1 calc R
H29C H -0.0661 0.7841 -0.0096 0.093 Uiso 1 1 calc R
C30 C 0.1661(3) 0.92262(15) 0.02176(13) 0.0562(7) Uani 1 1 d .
H30A H 0.1195 0.9457 0.0542 0.084 Uiso 1 1 calc R
H30B H 0.1481 0.9550 -0.0164 0.084 Uiso 1 1 calc R
H30C H 0.2633 0.9215 0.0366 0.084 Uiso 1 1 calc R
C31 C 0.2578(2) 0.59528(13) 0.27569(11) 0.0392(5) Uani 1 1 d .
C32 C 0.2470(2) 0.66136(14) 0.31471(11) 0.0435(6) Uani 1 1 d .
C33 C 0.1798(2) 0.65415(14) 0.36677(11) 0.0452(6) Uani 1 1 d .
H33 H 0.1715 0.6997 0.3920 0.054 Uiso 1 1 calc R
C34 C 0.1259(2) 0.58389(15) 0.38232(11) 0.0474(6) Uani 1 1 d .
C35 C 0.1333(2) 0.51973(14) 0.34327(11) 0.0449(6) Uani 1 1 d .
H35 H 0.0919 0.4711 0.3523 0.054 Uiso 1 1 calc R
C36 C 0.1995(2) 0.52354(13) 0.29097(11) 0.0427(5) Uani 1 1 d .
C37 C 0.1976(2) 0.44863(14) 0.25158(11) 0.0477(6) Uani 1 1 d .
H37A H 0.1683 0.4619 0.2074 0.072 Uiso 1 1 calc R
H37B H 0.1349 0.4101 0.2653 0.072 Uiso 1 1 calc R
H37C H 0.2882 0.4256 0.2566 0.072 Uiso 1 1 calc R
C38 C 0.3029(3) 0.74181(14) 0.30138(11) 0.0480(6) Uani 1 1 d .
H38A H 0.2429 0.7674 0.2671 0.072 Uiso 1 1 calc R
H38B H 0.3926 0.7353 0.2894 0.072 Uiso 1 1 calc R
H38C H 0.3095 0.7751 0.3390 0.072 Uiso 1 1 calc R
C39 C 0.0552(3) 0.57787(15) 0.43945(12) 0.0526(6) Uani 1 1 d .
H39A H 0.1201 0.5881 0.4773 0.079 Uiso 1 1 calc R
H39B H 0.0175 0.5244 0.4417 0.079 Uiso 1 1 calc R
H39C H -0.0175 0.6172 0.4363 0.079 Uiso 1 1 calc R
P1 P 0.36837(6) 0.61206(4) 0.21665(3) 0.03966(18) Uani 1 1 d .

loop_
_atom_site_aniso_label
_atom_site_aniso_U_11
_atom_site_aniso_U_22
_atom_site_aniso_U_33
_atom_site_aniso_U_23
_atom_site_aniso_U_13
_atom_site_aniso_U_12
C1 0.0364(11) 0.0403(12) 0.0321(11) 0.0080(9) 0.0054(9) 0.0110(10)
C2 0.0444(13) 0.0463(14) 0.0388(13) -0.0069(10) -0.0103(10) 0.0076(11)
C3 0.0473(13) 0.0436(14) 0.0457(14) -0.0086(11) -0.0091(11) 0.0132(11)
C4 0.0487(14) 0.0426(13) 0.0507(14) -0.0092(11) 0.0136(12) 0.0126(11)
C5 0.0491(14) 0.0428(13) 0.0412(13) -0.0105(10) 0.0085(11) 0.0119(11)
C6 0.0430(12) 0.0424(13) 0.0375(12) -0.0057(10) 0.0079(10) 0.0106(10)
C7 0.0457(13) 0.0453(14) 0.0409(13) -0.0041(11) -0.0131(11) 0.0095(11)
C8 0.0596(16) 0.0574(16) 0.0465(15) 0.0082(12) -0.0089(12) -0.0055(13)
C9 0.0597(16) 0.0604(17) 0.0491(15) -0.0143(13) -0.0090(13) -0.0163(13)
C10 0.0435(12) 0.0378(12) 0.0392(13) 0.0050(10) 0.0071(10) 0.0037(10)
C11 0.0487(14) 0.0452(14) 0.0458(14) -0.0072(11) -0.0077(11) -0.0053(11)
C12 0.0501(14) 0.0517(15) 0.0422(13) 0.0094(11) 0.0073(11) -0.0125(12)
C13 0.0473(14) 0.0468(14) 0.0535(15) -0.0109(11) 0.0126(12) 0.0104(11)
C14 0.0460(14) 0.0553(15) 0.0600(16) -0.0148(13) 0.0124(12) 0.0099(12)
C15 0.0612(16) 0.0479(15) 0.0688(18) -0.0074(13) 0.0229(14) 0.0090(13)
C16 0.0438(12) 0.0389(12) 0.0382(12) 0.0046(10) 0.0094(10) 0.0095(10)
C17 0.0398(12) 0.0398(12) 0.0415(13) 0.0082(10) 0.0083(10) 0.0069(10)
C18 0.0466(13) 0.0435(13) 0.0480(14) 0.0151(11) 0.0089(11) 0.0075(11)
C19 0.0454(13) 0.0452(14) 0.0533(15) 0.0141(12) 0.0057(12) 0.0085(11)
C20 0.0399(12) 0.0467(14) 0.0483(14) 0.0119(11) -0.0067(11) 0.0099(11)
C21 0.0391(12) 0.0396(13) 0.0421(13) 0.0074(10) 0.0042(10) 0.0072(10)
C22 0.0428(13) 0.0455(13) 0.0420(13) 0.0010(10) 0.0099(11) -0.0042(11)
C23 0.0443(13) 0.0575(16) 0.0555(16) -0.0069(12) 0.0098(12) 0.0058(12)
C24 0.0442(13) 0.0504(15) 0.0580(16) -0.0043(12) -0.0028(12) -0.0070(11)
C25 0.0437(13) 0.0379(13) 0.0461(14) 0.0092(10) 0.0075(11) 0.0044(10)
C26 0.0443(13) 0.0585(16) 0.0569(16) -0.0073(13) -0.0070(12) -0.0074(12)
C27 0.0488(14) 0.0584(16) 0.0543(15) -0.0104(13) 0.0147(12) 0.0105(12)
C28 0.0543(15) 0.0521(16) 0.0570(16) 0.0199(12) -0.0128(13) -0.0087(13)
C29 0.0587(16) 0.0645(17) 0.0546(16) 0.0155(13) -0.0183(13) -0.0099(14)
C30 0.0615(16) 0.0474(15) 0.0583(17) 0.0110(12) 0.0043(13) 0.0081(13)
C31 0.0403(12) 0.0398(12) 0.0385(12) 0.0069(10) 0.0094(10) 0.0088(10)
C32 0.0465(13) 0.0431(13) 0.0418(13) 0.0053(11) 0.0094(11) -0.0064(11)
C33 0.0459(13) 0.0453(14) 0.0462(14) -0.0103(11) 0.0121(11) 0.0067(11)
C34 0.0496(14) 0.0531(15) 0.0419(14) 0.0076(11) 0.0143(11) 0.0069(12)
C35 0.0461(13) 0.0451(13) 0.0453(14) 0.0107(11) 0.0134(11) 0.0054(11)
C36 0.0454(13) 0.0423(13) 0.0410(13) -0.0065(10) 0.0089(11) 0.0069(11)
C37 0.0528(14) 0.0411(13) 0.0507(15) -0.0083(11) 0.0128(12) -0.0094(11)
C38 0.0557(14) 0.0434(14) 0.0470(14) -0.0129(11) 0.0145(12) -0.0087(11)
C39 0.0572(15) 0.0556(15) 0.0483(15) 0.0125(12) 0.0185(12) 0.0077(13)
P1 0.0420(3) 0.0383(3) 0.0394(3) 0.0074(2) 0.0084(3) 0.0081(3)

loop_
_atom_type_symbol
_atom_type_description
_atom_type_scat_dispersion_real
_atom_type_scat_dispersion_imag
_atom_type_scat_source
C C 0.0033 0.0016 'International Tables Vol C Tables 4.2.6.8 and 6.1.1.4'
H H 0.0000 0.0000 'International Tables Vol C Tables 4.2.6.8 and 6.1.1.4'
P P 0.1023 0.0942 'International Tables Vol C Tables 4.2.6.8 and 6.1.1.4'

loop_
_geom_angle_atom_site_label_1
_geom_angle_atom_site_label_2
_geom_angle_atom_site_label_3
_geom_angle
C6 C1 C2 118.24(19)
C6 C1 P1 127.00(15)
C2 C1 P1 113.45(16)
C3 C2 C1 119.6(2)
C3 C2 C7 117.52(19)
C1 C2 C7 122.9(2)
C4 C3 C2 122.0(2)
C4 C3 H3 119.0
C2 C3 H3 119.0
C5 C4 C3 117.6(2)
C5 C4 C13 120.7(2)
C3 C4 C13 121.7(2)
C4 C5 C6 123.1(2)
C4 C5 H5 118.4
C6 C5 H5 118.4
C5 C6 C1 119.2(2)
C5 C6 C10 116.6(2)
C1 C6 C10 124.12(19)
C2 C7 C8 112.6(2)
C2 C7 C9 112.7(2)
C8 C7 C9 109.65(19)
C2 C7 H7 107.2
C8 C7 H7 107.2
C9 C7 H7 107.2
C7 C8 H8A 109.5
C7 C8 H8B 109.5
H8A C8 H8B 109.5
C7 C8 H8C 109.5
H8A C8 H8C 109.5
H8B C8 H8C 109.5
C7 C9 H9A 109.5
C7 C9 H9B 109.5
H9A C9 H9B 109.5
C7 C9 H9C 109.5
H9A C9 H9C 109.5
H9B C9 H9C 109.5
C6 C10 C11 111.24(18)
C6 C10 C12 113.63(19)
C11 C10 C12 110.18(19)
C6 C10 H10 107.2
C11 C10 H10 107.2
C12 C10 H10 107.2
C10 C11 H11A 109.5
C10 C11 H11B 109.5
H11A C11 H11B 109.5
C10 C11 H11C 109.5
H11A C11 H11C 109.5
H11B C11 H11C 109.5
C10 C12 H12A 109.5
C10 C12 H12B 109.5
H12A C12 H12B 109.5
C10 C12 H12C 109.5
H12A C12 H12C 109.5
H12B C12 H12C 109.5
C15 C13 C4 110.9(2)
C15 C13 C14 111.3(2)
C4 C13 C14 112.4(2)
C15 C13 H13 107.3
C4 C13 H13 107.3
C14 C13 H13 107.3
C13 C14 H14A 109.5
C13 C14 H14B 109.5
H14A C14 H14B 109.5
C13 C14 H14C 109.5
H14A C14 H14C 109.5
H14B C14 H14C 109.5
C13 C15 H15A 109.5
C13 C15 H15B 109.5
H15A C15 H15B 109.5
C13 C15 H15C 109.5
H15A C15 H15C 109.5
H15B C15 H15C 109.5
C21 C16 C17 118.6(2)
C21 C16 P1 127.15(17)
C17 C16 P1 113.62(16)
C18 C17 C16 119.6(2)
C18 C17 C25 117.1(2)
C16 C17 C25 123.32(19)
C19 C18 C17 121.6(2)
C19 C18 H18 119.2
C17 C18 H18 119.2
C20 C19 C18 118.4(2)
C20 C19 C28 122.1(2)
C18 C19 C28 119.5(2)
C19 C20 C21 122.4(2)
C19 C20 H20 118.8
C21 C20 H20 118.8
C16 C21 C20 119.4(2)
C16 C21 C22 125.0(2)
C20 C21 C22 115.5(2)
C21 C22 C23 110.51(19)
C21 C22 C24 112.4(2)
C23 C22 C24 110.7(2)
C21 C22 H22 107.7
C23 C22 H22 107.7
C24 C22 H22 107.7
C22 C23 H23A 109.5
C22 C23 H23B 109.5
H23A C23 H23B 109.5
C22 C23 H23C 109.5
H23A C23 H23C 109.5
H23B C23 H23C 109.5
C22 C24 H24A 109.5
C22 C24 H24B 109.5
H24A C24 H24B 109.5
C22 C24 H24C 109.5
H24A C24 H24C 109.5
H24B C24 H24C 109.5
C17 C25 C27 113.21(19)
C17 C25 C26 110.40(19)
C27 C25 C26 109.6(2)
C17 C25 H25 107.8
C27 C25 H25 107.8
C26 C25 H25 107.8
C25 C26 H26A 109.5
C25 C26 H26B 109.5
H26A C26 H26B 109.5
C25 C26 H26C 109.5
H26A C26 H26C 109.5
H26B C26 H26C 109.5
C25 C27 H27A 109.5
C25 C27 H27B 109.5
H27A C27 H27B 109.5
C25 C27 H27C 109.5
H27A C27 H27C 109.5
H27B C27 H27C 109.5
C30 C28 C29 124.7(2)
C30 C28 C19 113.9(2)
C29 C28 C19 116.7(2)
C30 C28 H28 97.3
C29 C28 H28 97.3
C19 C28 H28 97.3
C28 C29 H29A 109.5
C28 C29 H29B 109.5
H29A C29 H29B 109.5
C28 C29 H29C 109.5
H29A C29 H29C 109.5
H29B C29 H29C 109.5
C28 C30 H30A 109.5
C28 C30 H30B 109.5
H30A C30 H30B 109.5
C28 C30 H30C 109.5
H30A C30 H30C 109.5
H30B C30 H30C 109.5
C36 C31 C32 117.7(2)
C36 C31 P1 127.89(17)
C32 C31 P1 113.81(16)
C33 C32 C31 120.1(2)
C33 C32 C38 118.0(2)
C31 C32 C38 121.9(2)
C34 C33 C32 122.0(2)
C34 C33 H33 119.0
C32 C33 H33 119.0
C33 C34 C35 117.8(2)
C33 C34 C39 120.7(2)
C35 C34 C39 121.4(2)
C34 C35 C36 122.4(2)
C34 C35 H35 118.8
C36 C35 H35 118.8
C35 C36 C31 119.8(2)
C35 C36 C37 116.6(2)
C31 C36 C37 123.5(2)
C36 C37 H37A 109.5
C36 C37 H37B 109.5
H37A C37 H37B 109.5
C36 C37 H37C 109.5
H37A C37 H37C 109.5
H37B C37 H37C 109.5
C32 C38 H38A 109.5
C32 C38 H38B 109.5
H38A C38 H38B 109.5
C32 C38 H38C 109.5
H38A C38 H38C 109.5
H38B C38 H38C 109.5
C34 C39 H39A 109.5
C34 C39 H39B 109.5
H39A C39 H39B 109.5
C34 C39 H39C 109.5
H39A C39 H39C 109.5
H39B C39 H39C 109.5
C31 P1 C1 111.35(10)
C31 P1 C16 110.28(10)
C1 P1 C16 110.78(10)

loop_
_geom_bond_atom_site_label_1
_geom_bond_atom_site_label_2
_geom_bond_distance
C1 C6 1.411(3)
C1 C2 1.414(3)
C1 P1 1.841(2)
C2 C3 1.396(3)
C2 C7 1.505(3)
C3 C4 1.384(3)
C3 H3 0.9500
C4 C5 1.372(3)
C4 C13 1.512(3)
C5 C6 1.388(3)
C5 H5 0.9500
C6 C10 1.506(3)
C7 C8 1.527(3)
C7 C9 1.528(3)
C7 H7 1.0000
C8 H8A 0.9800
C8 H8B 0.9800
C8 H8C 0.9800
C9 H9A 0.9800
C9 H9B 0.9800
C9 H9C 0.9800
C10 C11 1.526(3)
C10 C12 1.526(3)
C10 H10 1.0000
C11 H11A 0.9800
C11 H11B 0.9800
C11 H11C 0.9800
C12 H12A 0.9800
C12 H12B 0.9800
C12 H12C 0.9800
C13 C15 1.508(4)
C13 C14 1.534(3)
C13 H13 1.0000
C14 H14A 0.9800
C14 H14B 0.9800
C14 H14C 0.9800
C15 H15A 0.9800
C15 H15B 0.9800
C15 H15C 0.9800
C16 C21 1.396(3)
C16 C17 1.412(3)
C16 P1 1.854(2)
C17 C18 1.396(3)
C17 C25 1.503(3)
C18 C19 1.382(3)
C18 H18 0.9500
C19 C20 1.363(3)
C19 C28 1.514(3)
C20 C21 1.399(3)
C20 H20 0.9500
C21 C22 1.506(3)
C22 C23 1.526(3)
C22 C24 1.531(3)
C22 H22 1.0000
C23 H23A 0.9800
C23 H23B 0.9800
C23 H23C 0.9800
C24 H24A 0.9800
C24 H24B 0.9800
C24 H24C 0.9800
C25 C27 1.535(3)
C25 C26 1.539(3)
C25 H25 1.0000
C26 H26A 0.9800
C26 H26B 0.9800
C26 H26C 0.9800
C27 H27A 0.9800
C27 H27B 0.9800
C27 H27C 0.9800
C28 C30 1.489(4)
C28 C29 1.497(3)
C28 H28 1.0000
C29 H29A 0.9800
C29 H29B 0.9800
C29 H29C 0.9800
C30 H30A 0.9800
C30 H30B 0.9800
C30 H30C 0.9800
C31 C36 1.401(3)
C31 C32 1.408(3)
C31 P1 1.835(2)
C32 C33 1.401(3)
C32 C38 1.508(3)
C33 C34 1.362(3)
C33 H33 0.9500
C34 C35 1.378(3)
C34 C39 1.516(3)
C35 C36 1.395(3)
C35 H35 0.9500
C36 C37 1.518(3)
C37 H37A 0.9800
C37 H37B 0.9800
C37 H37C 0.9800
C38 H38A 0.9800
C38 H38B 0.9800
C38 H38C 0.9800
C39 H39A 0.9800
C39 H39B 0.9800
C39 H39C 0.9800

loop_
_geom_torsion_atom_site_label_1
_geom_torsion_atom_site_label_2
_geom_torsion_atom_site_label_3
_geom_torsion_atom_site_label_4
_geom_torsion
C6 C1 C2 C3 4.0(3)
P1 C1 C2 C3 -163.85(19)
C6 C1 C2 C7 -173.3(2)
P1 C1 C2 C7 18.9(3)
C1 C2 C3 C4 0.4(4)
C7 C2 C3 C4 177.9(2)
C2 C3 C4 C5 -2.9(4)
C2 C3 C4 C13 177.5(2)
C3 C4 C5 C6 0.8(4)
C13 C4 C5 C6 -179.5(2)
C4 C5 C6 C1 3.6(4)
C4 C5 C6 C10 -172.8(2)
C2 C1 C6 C5 -6.0(3)
P1 C1 C6 C5 160.08(18)
C2 C1 C6 C10 170.2(2)
P1 C1 C6 C10 -23.7(3)
C3 C2 C7 C8 -59.8(3)
C1 C2 C7 C8 117.6(3)
C3 C2 C7 C9 64.9(3)
C1 C2 C7 C9 -117.7(3)
C5 C6 C10 C11 56.5(3)
C1 C6 C10 C11 -119.7(2)
C5 C6 C10 C12 -68.5(3)
C1 C6 C10 C12 115.2(3)
C5 C4 C13 C15 -102.8(3)
C3 C4 C13 C15 76.9(3)
C5 C4 C13 C14 132.0(3)
C3 C4 C13 C14 -48.4(3)
C21 C16 C17 C18 0.1(3)
P1 C16 C17 C18 -171.68(18)
C21 C16 C17 C25 179.5(2)
P1 C16 C17 C25 7.7(3)
C16 C17 C18 C19 1.1(4)
C25 C17 C18 C19 -178.3(2)
C17 C18 C19 C20 -1.7(4)
C17 C18 C19 C28 179.0(2)
C18 C19 C20 C21 1.1(4)
C28 C19 C20 C21 -179.7(2)
C17 C16 C21 C20 -0.7(3)
P1 C16 C21 C20 169.84(18)
C17 C16 C21 C22 176.8(2)
P1 C16 C21 C22 -12.6(3)
C19 C20 C21 C16 0.1(4)
C19 C20 C21 C22 -177.7(2)
C16 C21 C22 C23 113.0(3)
C20 C21 C22 C23 -69.4(3)
C16 C21 C22 C24 -122.8(3)
C20 C21 C22 C24 54.8(3)
C18 C17 C25 C27 -51.9(3)
C16 C17 C25 C27 128.7(2)
C18 C17 C25 C26 71.4(3)
C16 C17 C25 C26 -108.0(3)
C20 C19 C28 C30 122.5(3)
C18 C19 C28 C30 -58.3(4)
C20 C19 C28 C29 -34.3(4)
C18 C19 C28 C29 144.9(3)
C36 C31 C32 C33 0.0(3)
P1 C31 C32 C33 -172.06(17)
C36 C31 C32 C38 -178.3(2)
P1 C31 C32 C38 9.7(3)
C31 C32 C33 C34 1.6(4)
C38 C32 C33 C34 179.9(2)
C32 C33 C34 C35 -3.1(4)
C32 C33 C34 C39 179.2(2)
C33 C34 C35 C36 3.3(4)
C39 C34 C35 C36 -179.0(2)
C34 C35 C36 C31 -1.9(4)
C34 C35 C36 C37 -179.0(2)
C32 C31 C36 C35 0.2(3)
P1 C31 C36 C35 170.96(18)
C32 C31 C36 C37 177.1(2)
P1 C31 C36 C37 -12.2(3)
C36 C31 P1 C1 -14.0(2)
C32 C31 P1 C1 157.05(16)
C36 C31 P1 C16 109.4(2)
C32 C31 P1 C16 -79.55(19)
C6 C1 P1 C31 109.7(2)
C2 C1 P1 C31 -83.67(19)
C6 C1 P1 C16 -13.4(2)
C2 C1 P1 C16 153.21(17)
C21 C16 P1 C31 -18.6(2)
C17 C16 P1 C31 152.34(17)
C21 C16 P1 C1 105.1(2)
C17 C16 P1 C1 -83.92(19)
